data_7705789
loop_
_publ_author_name
'Bamford, Karlee L.'
'Stephan, Douglas W.'

_publ_section_title
;
 Insertion reactions of the C-B-N-substituted borinium cation
 [MesBN<sup>i</sup>Pr<sub>2</sub>]<sup/>.
;
_journal_issue 48
_journal_name_full 'Dalton transactions (Cambridge, England : 2003)'
_journal_page_first 17571
_journal_page_last 17577
_journal_paper_doi 10.1039/d0dt03665j
_journal_volume 49
_journal_year 2020
_chemical_formula_moiety 'B C24 F20, C17 H18 N, 1.5(C6 H4 Cl2)'
_chemical_formula_sum 'C50 H24 B Cl3 F20 N'
_chemical_formula_weight 1135.86
_space_group_crystal_system monoclinic
_space_group_IT_number 14
_space_group_name_Hall '-P 2ybc'
_space_group_name_H-M_alt 'P 1 21/c 1'
_atom_sites_solution_hydrogens geom
_audit_creation_date 2020-10-21
_audit_creation_method
;
Olex2 1.3
(compiled 2020.07.31 svn.rc2a77460 for OlexSys, GUI svn.r6145)
;
_audit_update_record
;
2020-10-21 deposited with the CCDC.	2020-11-17 downloaded from the CCDC.
;
_cell_angle_alpha 90
_cell_angle_beta 117.460(6)
_cell_angle_gamma 90
_cell_formula_units_Z 4
_cell_length_a 16.669(2)
_cell_length_b 17.8450(18)
_cell_length_c 17.410(2)
_cell_measurement_reflns_used 1204
_cell_measurement_temperature 150(2)
_cell_measurement_theta_max 19.06
_cell_measurement_theta_min 2.58
_cell_volume 4595.3(9)
_computing_cell_refinement 'SAINT V8.38A (Bruker, 2018)'
_computing_data_reduction 'SAINT V8.38A (Bruker, 2018)'
_computing_molecular_graphics 'Olex2 1.3 (Dolomanov et al., 2009)'
_computing_publication_material 'Olex2 1.3 (Dolomanov et al., 2009)'
_computing_structure_refinement 'SHELXL 2018/3 (Sheldrick, 2015)'
_computing_structure_solution 'SHELXT 2014/5 (Sheldrick, 2014)'
_diffrn_ambient_temperature 150.15
_diffrn_measured_fraction_theta_full 0.999
_diffrn_measured_fraction_theta_max 0.999
_diffrn_measurement_device_type 'Bruker APEX-II CCD'
_diffrn_measurement_method '\f and \w scans'
_diffrn_radiation_type MoK\a
_diffrn_radiation_wavelength 0.71073
_diffrn_reflns_av_R_equivalents 0.1126
_diffrn_reflns_av_unetI/netI 0.0943
_diffrn_reflns_Laue_measured_fraction_full 0.999
_diffrn_reflns_Laue_measured_fraction_max 0.999
_diffrn_reflns_limit_h_max 19
_diffrn_reflns_limit_h_min -19
_diffrn_reflns_limit_k_max 21
_diffrn_reflns_limit_k_min -21
_diffrn_reflns_limit_l_max 20
_diffrn_reflns_limit_l_min -20
_diffrn_reflns_number 62751
_diffrn_reflns_point_group_measured_fraction_full 0.999
_diffrn_reflns_point_group_measured_fraction_max 0.999
_diffrn_reflns_theta_full 25.000
_diffrn_reflns_theta_max 25.000
_diffrn_reflns_theta_min 1.806
_diffrn_source_current 30.0
_diffrn_source_power 1.5
_diffrn_source_voltage 50.0
_diffrn_standards_number 0
_exptl_absorpt_coefficient_mu 0.320
_exptl_absorpt_correction_T_max 0.7455
_exptl_absorpt_correction_T_min 0.6847
_exptl_absorpt_correction_type multi-scan
_exptl_absorpt_process_details
;
SADABS-2016/2 (Bruker,2016/2) was used for absorption correction.
wR2(int) was 0.1055 before and 0.0574 after correction.
The Ratio of minimum to maximum transmission is 0.9184.
The \l/2 correction factor is Not present.
;
_exptl_crystal_colour colourless
_exptl_crystal_colour_primary colourless
_exptl_crystal_density_diffrn 1.642
_exptl_crystal_description needle
_exptl_crystal_F_000 2268
_exptl_crystal_size_max 0.23
_exptl_crystal_size_mid 0.02
_exptl_crystal_size_min 0.01
_refine_diff_density_max 0.740
_refine_diff_density_min -0.632
_refine_diff_density_rms 0.068
_refine_ls_extinction_method none
_refine_ls_goodness_of_fit_ref 1.036
_refine_ls_hydrogen_treatment constr
_refine_ls_matrix_type full
_refine_ls_number_parameters 723
_refine_ls_number_reflns 8079
_refine_ls_number_restraints 181
_refine_ls_restrained_S_all 1.056
_refine_ls_R_factor_all 0.1557
_refine_ls_R_factor_gt 0.0621
_refine_ls_shift/su_max 0.001
_refine_ls_shift/su_mean 0.000
_refine_ls_structure_factor_coef Fsqd
_refine_ls_weighting_details 'w=1/[\s^2^(Fo^2^)+(0.0591P)^2^+8.1102P] where P=(Fo^2^+2Fc^2^)/3'
_refine_ls_weighting_scheme calc
_refine_ls_wR_factor_gt 0.1278
_refine_ls_wR_factor_ref 0.1732
_reflns_Friedel_coverage 0.000
_reflns_number_gt 4103
_reflns_number_total 8079
_reflns_threshold_expression 'I > 2\s(I)'
_cod_data_source_file d0dt03665j2.cif
_cod_data_source_block mono_a
_cod_depositor_comments 'Adding full bibliography for 7705788--7705792.cif.'
_cod_original_cell_volume 4595.3(10)
_cod_database_code 7705789
_shelx_shelxl_version_number 2018/3
_shelx_space_group_comment
;
The symmetry employed for this shelxl refinement is uniquely defined
by the following loop, which should always be used as a source of
symmetry information in preference to the above space-group names.
They are only intended as comments.
;
_shelx_estimated_absorpt_t_max 0.997
_shelx_estimated_absorpt_t_min 0.930
_olex2_refinement_description
;
1. Fixed Uiso
 At 1.2 times of:
  All C(H) groups
 At 1.5 times of:
  All C(H,H,H) groups
2. Restrained distances
 Cl0B-C91B \\sim Cl0B-C95B
 with sigma of 0.005
 Cl5B-C94B \\sim Cl5B-C90B
 with sigma of 0.005
 Cl0A-C91A \\sim Cl0A-C95A
 with sigma of 0.005
 Cl5A-C94A \\sim Cl5A-C90A
 with sigma of 0.005
3. Restrained planarity
 Cl0B, Cl5B, C90B, C91B, C92B, C93B, C94B, C95B
 with sigma of 0.1
 Cl0A, Cl5A, C90A, C91A, C92A, C93A, C94A, C95A
 with sigma of 0.1
 Cl8, Cl13, C8, C9, C10, C11, C12, C13
 with sigma of 0.1
4. Rigid bond restraints
 Cl0A, Cl5A, C90A, C91A, C92A, C93A, C94A, C95A
 with sigma for 1-2 distances of 0.005 and sigma for 1-3 distances of 0.005
5. Uiso/Uaniso restraints and constraints
C90B \\sim C91B \\sim C92B \\sim C93B \\sim C94B \\sim C95B: within 2A with
sigma of 0.005 and sigma for terminal atoms of 0.01 within 2A
Cl0A \\sim Cl5A \\sim C90A \\sim C91A \\sim C92A \\sim C93A \\sim C94A \\sim
C95A: within 2A with sigma of 0.005 and sigma for terminal atoms of 0.01 within
2A
Cl8 \\sim Cl13 \\sim C8 \\sim C9 \\sim C10 \\sim C11 \\sim C12 \\sim C13:
within 2A with sigma of 0.005 and sigma for terminal atoms of 0.01 within 2A
Uanis(Cl0B) \\sim Ueq, Uanis(Cl5B) \\sim Ueq: with sigma of 0.003 and sigma for
terminal atoms of 0.006
Uanis(C90A) = Uanis(C90B)
Uanis(C91A) = Uanis(C91B)
Uanis(C92A) = Uanis(C92A)
Uanis(C93A) = Uanis(C93B)
Uanis(C94A) = Uanis(C94B)
Uanis(C95A) = Uanis(C94B)
6. Others
 Sof(Cl0B)=Sof(Cl5B)=Sof(C90B)=Sof(C91B)=Sof(H91B)=Sof(C92B)=Sof(H92B)=
 Sof(C93B)=Sof(H93B)=Sof(C94B)=Sof(H94B)=Sof(C95B)=1-FVAR(1)
 Sof(Cl0A)=Sof(Cl5A)=Sof(C90A)=Sof(C91A)=Sof(H91A)=Sof(C92A)=Sof(H92A)=
 Sof(C93A)=Sof(H93A)=Sof(C94A)=Sof(H94A)=Sof(C95A)=FVAR(1)
 Fixed Sof: Cl8(0.5) Cl13(0.5) C8(0.5) C9(0.5) H9(0.5) C10(0.5) H10(0.5)
 C11(0.5) H11(0.5) C12(0.5) H12(0.5) C13(0.5)
7.a Aromatic/amide H refined with riding coordinates:
 C102(H102), C104(H104), C201(H201), C202(H202), C204(H204), C205(H205),
 C9(H9), C10(H10), C11(H11), C12(H12), C91A(H91A), C92A(H92A), C93A(H93A),
 C94A(H94A), C91B(H91B), C92B(H92B), C93B(H93B), C94B(H94B)
7.b Fitted hexagon refined as free rotating group:
 C8(C9,C10,C11,C12,C13), C90A(C91A,C92A,C93A,C94A,C95A), C90B(C91B,C92B,C93B,
 C94B,C95B)
7.c Idealised Me refined as rotating group:
 C01(H01A,H01B,H01C), C02(H02A,H02B,H02C), C03(H03A,H03B,H03C), C04(H04A,H04B,
 H04C)
;
_olex2_submission_special_instructions 'No special instructions were received'

loop_
_space_group_symop_operation_xyz
'x, y, z'
'-x, y+1/2, -z+1/2'
'-x, -y, -z'
'x, -y-1/2, z-1/2'

loop_
_atom_site_label
_atom_site_type_symbol
_atom_site_fract_x
_atom_site_fract_y
_atom_site_fract_z
_atom_site_U_iso_or_equiv
_atom_site_adp_type
_atom_site_occupancy
_atom_site_site_symmetry_order
_atom_site_calc_flag
_atom_site_refinement_flags_posn
_atom_site_refinement_flags_adp
_atom_site_refinement_flags_occupancy
_atom_site_disorder_assembly
_atom_site_disorder_group
B01 B 0.2641(4) 1.3160(3) 1.4986(4) 0.0287(13) Uani 1 1 d . . . . .
N01 N -0.2554(3) 1.2100(3) 1.4349(3) 0.0518(13) Uani 1 1 d . . . . .
C001 C -0.2154(4) 1.1638(3) 1.4849(4) 0.0435(14) Uani 1 1 d . . . . .
C01 C -0.0605(4) 1.2074(3) 1.6399(4) 0.0647(18) Uani 1 1 d . . . . .
H01A H -0.030393 1.216585 1.702424 0.097 Uiso 1 1 calc R U . . .
H01B H -0.112067 1.241533 1.611769 0.097 Uiso 1 1 calc R U . . .
H01C H -0.017720 1.216108 1.616736 0.097 Uiso 1 1 calc R U . . .
C02 C -0.0300(4) 0.9380(3) 1.7336(4) 0.0588(17) Uani 1 1 d . . . . .
H02A H 0.034939 0.948918 1.763669 0.088 Uiso 1 1 calc R U . . .
H02B H -0.039869 0.889046 1.705260 0.088 Uiso 1 1 calc R U . . .
H02C H -0.053901 0.937379 1.775567 0.088 Uiso 1 1 calc R U . . .
C03 C -0.2822(4) 1.0126(3) 1.4424(4) 0.0629(18) Uani 1 1 d . . . . .
H03A H -0.273614 1.030296 1.393461 0.094 Uiso 1 1 calc R U . . .
H03B H -0.336027 1.036471 1.440724 0.094 Uiso 1 1 calc R U . . .
H03C H -0.290239 0.958132 1.438833 0.094 Uiso 1 1 calc R U . . .
C04 C -0.4830(4) 1.4382(3) 1.2178(4) 0.0591(17) Uani 1 1 d . . . . .
H04A H -0.447476 1.482345 1.218942 0.089 Uiso 1 1 calc R U . . .
H04B H -0.526036 1.451980 1.239272 0.089 Uiso 1 1 calc R U . . .
H04C H -0.516141 1.419668 1.158310 0.089 Uiso 1 1 calc R U . . .
C100 C -0.1682(4) 1.1072(3) 1.5452(4) 0.0414(14) Uani 1 1 d . . . . .
C101 C -0.0932(4) 1.1280(3) 1.6226(4) 0.0442(14) Uani 1 1 d . . . . .
C102 C -0.0497(4) 1.0721(3) 1.6815(4) 0.0457(14) Uani 1 1 d . . . . .
H102 H 0.001578 1.084680 1.734424 0.055 Uiso 1 1 calc R U . . .
C103 C -0.0778(4) 0.9976(3) 1.6666(4) 0.0462(14) Uani 1 1 d . . . . .
C104 C -0.1529(4) 0.9794(3) 1.5876(4) 0.0470(15) Uani 1 1 d . . . . .
H104 H -0.171494 0.928510 1.576347 0.056 Uiso 1 1 calc R U . . .
C105 C -0.2006(3) 1.0327(3) 1.5259(4) 0.0421(14) Uani 1 1 d . . . . .
C200 C -0.3094(4) 1.2671(3) 1.3802(4) 0.0446(14) Uani 1 1 d . . . . .
C201 C -0.3695(4) 1.2495(3) 1.2959(4) 0.0458(15) Uani 1 1 d . . . . .
H201 H -0.372311 1.200183 1.274157 0.055 Uiso 1 1 calc R U . . .
C202 C -0.4256(4) 1.3053(3) 1.2438(4) 0.0450(14) Uani 1 1 d . . . . .
H202 H -0.468257 1.293850 1.185927 0.054 Uiso 1 1 calc R U . . .
C203 C -0.4208(4) 1.3780(3) 1.2744(4) 0.0447(14) Uani 1 1 d . . . . .
C204 C -0.3571(4) 1.3939(3) 1.3594(4) 0.0491(15) Uani 1 1 d . . . . .
H204 H -0.351910 1.443632 1.380610 0.059 Uiso 1 1 calc R U . . .
C205 C -0.3014(4) 1.3387(3) 1.4131(4) 0.0528(16) Uani 1 1 d . . . . .
H205 H -0.258642 1.349712 1.471085 0.063 Uiso 1 1 calc R U . . .
C300 C 0.3239(3) 1.2956(2) 1.6023(3) 0.0257(11) Uani 1 1 d . . . . .
C301 C 0.3043(3) 1.2315(2) 1.6349(3) 0.0290(12) Uani 1 1 d . . . . .
C302 C 0.3441(3) 1.2115(3) 1.7209(3) 0.0323(12) Uani 1 1 d . . . . .
C303 C 0.4070(3) 1.2580(3) 1.7807(3) 0.0333(12) Uani 1 1 d . . . . .
C304 C 0.4289(3) 1.3231(3) 1.7533(3) 0.0319(12) Uani 1 1 d . . . . .
C305 C 0.3878(3) 1.3410(2) 1.6660(3) 0.0291(12) Uani 1 1 d . . . . .
C400 C 0.1646(3) 1.3354(2) 1.4939(3) 0.0291(12) Uani 1 1 d . . . . .
C401 C 0.1562(3) 1.3991(3) 1.5355(3) 0.0308(12) Uani 1 1 d . . . . .
C402 C 0.0814(3) 1.4167(2) 1.5465(3) 0.0325(12) Uani 1 1 d . . . . .
C403 C 0.0106(3) 1.3683(3) 1.5171(3) 0.0344(12) Uani 1 1 d . . . . .
C404 C 0.0140(3) 1.3043(3) 1.4759(3) 0.0343(13) Uani 1 1 d . . . . .
C405 C 0.0891(3) 1.2894(2) 1.4640(3) 0.0301(12) Uani 1 1 d . . . . .
C500 C 0.2611(3) 1.2468(2) 1.4342(3) 0.0259(11) Uani 1 1 d . . . . .
C501 C 0.2026(3) 1.2509(3) 1.3455(3) 0.0326(12) Uani 1 1 d . . . . .
C502 C 0.2011(3) 1.2006(3) 1.2854(3) 0.0364(13) Uani 1 1 d . . . . .
C503 C 0.2591(4) 1.1413(3) 1.3103(3) 0.0377(13) Uani 1 1 d . . . . .
C504 C 0.3208(3) 1.1345(3) 1.3964(3) 0.0328(12) Uani 1 1 d . . . . .
C505 C 0.3206(3) 1.1861(3) 1.4551(3) 0.0302(12) Uani 1 1 d . . . . .
C600 C 0.3068(3) 1.3836(2) 1.4641(3) 0.0300(12) Uani 1 1 d . . . . .
C601 C 0.2608(4) 1.4438(3) 1.4129(3) 0.0408(14) Uani 1 1 d . . . . .
C602 C 0.2989(5) 1.4927(3) 1.3776(4) 0.0571(17) Uani 1 1 d . . . . .
C603 C 0.3851(5) 1.4829(3) 1.3910(4) 0.0586(18) Uani 1 1 d . . . . .
C604 C 0.4343(4) 1.4238(3) 1.4407(4) 0.0466(15) Uani 1 1 d . . . . .
C605 C 0.3945(4) 1.3771(3) 1.4756(3) 0.0353(13) Uani 1 1 d . . . . .
F301 F 0.24077(17) 1.18342(13) 1.57986(17) 0.0362(7) Uani 1 1 d . . . . .
F302 F 0.3210(2) 1.14712(16) 1.74668(18) 0.0495(8) Uani 1 1 d . . . . .
F303 F 0.4474(2) 1.23950(16) 1.86508(18) 0.0506(8) Uani 1 1 d . . . . .
F304 F 0.49159(19) 1.36976(15) 1.81216(17) 0.0453(8) Uani 1 1 d . . . . .
F305 F 0.41393(18) 1.40665(13) 1.64583(17) 0.0366(7) Uani 1 1 d . . . . .
F401 F 0.22635(18) 1.44868(14) 1.57020(17) 0.0382(7) Uani 1 1 d . . . . .
F402 F 0.07954(19) 1.48001(15) 1.58827(19) 0.0454(8) Uani 1 1 d . . . . .
F403 F -0.0623(2) 1.38270(16) 1.5292(2) 0.0502(8) Uani 1 1 d . . . . .
F404 F -0.05511(18) 1.25478(15) 1.44863(19) 0.0472(8) Uani 1 1 d . . . . .
F405 F 0.08612(17) 1.22425(14) 1.42272(17) 0.0377(7) Uani 1 1 d . . . . .
F501 F 0.14364(18) 1.30876(15) 1.31559(17) 0.0421(8) Uani 1 1 d . . . . .
F502 F 0.1414(2) 1.20929(17) 1.20035(18) 0.0517(8) Uani 1 1 d . . . . .
F503 F 0.2580(2) 1.09088(16) 1.25216(19) 0.0521(8) Uani 1 1 d . . . . .
F504 F 0.38004(19) 1.07713(15) 1.42288(19) 0.0470(8) Uani 1 1 d . . . . .
F505 F 0.38393(18) 1.17436(14) 1.53804(17) 0.0380(7) Uani 1 1 d . . . . .
F601 F 0.1731(2) 1.45743(16) 1.39265(19) 0.0527(9) Uani 1 1 d . . . . .
F602 F 0.2495(3) 1.55128(19) 1.3289(3) 0.0889(13) Uani 1 1 d . . . . .
F603 F 0.4215(3) 1.5305(2) 1.3552(3) 0.0896(13) Uani 1 1 d . . . . .
F604 F 0.5200(2) 1.41259(19) 1.4545(2) 0.0666(10) Uani 1 1 d . . . . .
F605 F 0.44688(18) 1.32008(15) 1.52468(18) 0.0414(7) Uani 1 1 d . . . . .
Cl8 Cl 0.0914(2) 1.09647(19) 1.5798(3) 0.0602(10) Uani 0.5 1 d . U P A -1
Cl13 Cl 0.0898(2) 0.9242(2) 1.6135(2) 0.0565(10) Uani 0.5 1 d . U P A -1
C8 C 0.0104(4) 1.0400(6) 1.5040(5) 0.041(2) Uani 0.5 1 d G U P A -1
C9 C -0.0548(5) 1.0710(4) 1.4272(6) 0.043(2) Uani 0.5 1 d G U P A -1
H9 H -0.054472 1.123240 1.417036 0.051 Uiso 0.5 1 calc R U P A -1
C10 C -0.1206(4) 1.0254(4) 1.3654(4) 0.045(2) Uani 0.5 1 d G U P A -1
H10 H -0.165143 1.046557 1.312978 0.054 Uiso 0.5 1 calc R U P A -1
C11 C -0.1211(4) 0.9489(4) 1.3803(4) 0.045(2) Uani 0.5 1 d G U P A -1
H11 H -0.165991 0.917811 1.338100 0.054 Uiso 0.5 1 calc R U P A -1
C12 C -0.0558(6) 0.9180(4) 1.4571(6) 0.043(2) Uani 0.5 1 d G U P A -1
H12 H -0.056165 0.865747 1.467278 0.052 Uiso 0.5 1 calc R U P A -1
C13 C 0.0099(5) 0.9636(7) 1.5189(4) 0.040(2) Uani 0.5 1 d G U P A -1
Cl0A Cl -0.1672(4) 1.3867(2) 1.2984(4) 0.0440(14) Uani 0.499(9) 1 d D U P B 1
Cl5A Cl -0.1781(4) 1.2156(2) 1.2535(3) 0.0519(14) Uani 0.499(9) 1 d D U P B 1
C90A C -0.2527(4) 1.3448(3) 1.1959(4) 0.0356(12) Uani 0.499(9) 1 d DG U P B 1
C91A C -0.3183(5) 1.3900(4) 1.1335(5) 0.0402(14) Uani 0.499(9) 1 d DG U P B 1
H91A H -0.318925 1.442340 1.143316 0.048 Uiso 0.499(9) 1 calc R U P B 1
C92A C -0.3829(5) 1.3587(5) 1.0567(5) 0.043(2) Uani 0.499(9) 1 d G U P B 1
H92A H -0.427726 1.389673 1.014001 0.052 Uiso 0.499(9) 1 calc R U P B 1
C93A C -0.3820(5) 1.2822(5) 1.0423(4) 0.0438(16) Uani 0.499(9) 1 d G U P B 1
H93A H -0.426178 1.260822 0.989780 0.053 Uiso 0.499(9) 1 calc R U P B 1
C94A C -0.3165(6) 1.2369(4) 1.1047(4) 0.0437(13) Uani 0.499(9) 1 d DG U P B 1
H94A H -0.315831 1.184636 1.094874 0.052 Uiso 0.499(9) 1 calc R U P B 1
C95A C -0.2518(5) 1.2682(3) 1.1815(4) 0.0437(13) Uani 0.499(9) 1 d DG U P B 1
Cl0B Cl -0.1773(8) 1.3900(5) 1.2858(7) 0.141(4) Uani 0.501(9) 1 d D U P B 2
Cl5B Cl -0.1804(9) 1.2206(6) 1.2488(8) 0.187(5) Uani 0.501(9) 1 d D U P B 2
C90B C -0.2529(5) 1.3634(4) 1.2010(4) 0.0356(12) Uani 0.501(9) 1 d DG U P B 2
C91B C -0.3148(6) 1.4154(4) 1.1459(5) 0.0402(14) Uani 0.501(9) 1 d DG U P B 2
H91B H -0.308803 1.466826 1.161567 0.048 Uiso 0.501(9) 1 calc R U P B 2
C92B C -0.3854(5) 1.3920(5) 1.0678(5) 0.040(2) Uani 0.501(9) 1 d G U P B 2
H92B H -0.427680 1.427519 1.030079 0.048 Uiso 0.501(9) 1 calc R U P B 2
C93B C -0.3941(5) 1.3167(5) 1.0448(4) 0.0438(16) Uani 0.501(9) 1 d G U P B 2
H93B H -0.442346 1.300779 0.991454 0.053 Uiso 0.501(9) 1 calc R U P B 2
C94B C -0.3322(6) 1.2648(4) 1.1000(5) 0.0437(13) Uani 0.501(9) 1 d DG U P B 2
H94B H -0.338134 1.213346 1.084313 0.052 Uiso 0.501(9) 1 calc R U P B 2
C95B C -0.2616(5) 1.2881(4) 1.1781(5) 0.039(2) Uani 0.501(9) 1 d DG U P B 2

loop_
_atom_site_aniso_label
_atom_site_aniso_U_11
_atom_site_aniso_U_22
_atom_site_aniso_U_33
_atom_site_aniso_U_23
_atom_site_aniso_U_13
_atom_site_aniso_U_12
B01 0.030(3) 0.022(3) 0.028(3) -0.003(2) 0.008(3) -0.006(2)
N01 0.040(3) 0.053(3) 0.062(4) 0.008(3) 0.023(3) -0.006(3)
C001 0.029(3) 0.054(4) 0.050(4) -0.001(3) 0.021(3) -0.008(3)
C01 0.051(4) 0.061(4) 0.072(5) 0.001(3) 0.020(3) -0.005(3)
C02 0.057(4) 0.065(4) 0.056(4) 0.017(3) 0.028(3) 0.001(3)
C03 0.046(4) 0.068(4) 0.067(5) -0.008(3) 0.020(4) -0.009(3)
C04 0.070(4) 0.042(3) 0.063(4) 0.005(3) 0.029(4) 0.009(3)
C100 0.036(3) 0.050(3) 0.045(4) 0.006(3) 0.024(3) 0.002(3)
C101 0.035(3) 0.049(3) 0.051(4) 0.003(3) 0.022(3) 0.000(3)
C102 0.038(3) 0.060(4) 0.040(4) -0.001(3) 0.019(3) -0.005(3)
C103 0.040(3) 0.059(4) 0.051(4) 0.006(3) 0.030(3) -0.001(3)
C104 0.048(4) 0.046(3) 0.059(4) 0.000(3) 0.034(3) -0.007(3)
C105 0.032(3) 0.051(3) 0.047(4) 0.001(3) 0.022(3) -0.001(3)
C200 0.036(3) 0.047(3) 0.051(4) 0.009(3) 0.020(3) -0.003(3)
C201 0.043(3) 0.045(3) 0.052(4) -0.002(3) 0.025(3) -0.007(3)
C202 0.045(3) 0.043(3) 0.045(4) 0.003(3) 0.019(3) -0.004(3)
C203 0.043(3) 0.039(3) 0.056(4) 0.001(3) 0.026(3) -0.004(3)
C204 0.043(4) 0.041(3) 0.063(4) -0.007(3) 0.024(3) -0.013(3)
C205 0.046(4) 0.052(4) 0.054(4) -0.001(3) 0.017(3) -0.009(3)
C300 0.025(3) 0.025(2) 0.026(3) -0.003(2) 0.011(2) 0.000(2)
C301 0.029(3) 0.026(3) 0.025(3) -0.003(2) 0.006(2) -0.004(2)
C302 0.037(3) 0.028(3) 0.035(3) 0.005(2) 0.019(3) 0.001(2)
C303 0.038(3) 0.038(3) 0.024(3) 0.004(2) 0.014(3) 0.007(2)
C304 0.030(3) 0.033(3) 0.028(3) -0.009(2) 0.009(2) 0.000(2)
C305 0.035(3) 0.022(2) 0.031(3) -0.002(2) 0.015(2) -0.003(2)
C400 0.036(3) 0.024(2) 0.021(3) 0.001(2) 0.008(2) 0.001(2)
C401 0.036(3) 0.028(3) 0.019(3) 0.005(2) 0.005(2) -0.005(2)
C402 0.042(3) 0.024(3) 0.026(3) -0.001(2) 0.010(2) 0.005(2)
C403 0.031(3) 0.037(3) 0.033(3) 0.006(2) 0.013(3) 0.003(2)
C404 0.030(3) 0.032(3) 0.032(3) 0.000(2) 0.008(2) -0.008(2)
C405 0.034(3) 0.020(2) 0.028(3) -0.004(2) 0.008(2) -0.004(2)
C500 0.026(3) 0.027(2) 0.025(3) 0.001(2) 0.012(2) -0.006(2)
C501 0.035(3) 0.030(3) 0.029(3) 0.001(2) 0.012(3) -0.005(2)
C502 0.038(3) 0.045(3) 0.020(3) -0.003(2) 0.008(2) -0.008(3)
C503 0.044(3) 0.039(3) 0.034(3) -0.013(3) 0.022(3) -0.014(3)
C504 0.037(3) 0.025(3) 0.040(3) -0.002(2) 0.020(3) -0.003(2)
C505 0.031(3) 0.031(3) 0.026(3) 0.000(2) 0.012(2) -0.007(2)
C600 0.043(3) 0.024(3) 0.022(3) -0.004(2) 0.014(2) -0.009(2)
C601 0.056(4) 0.029(3) 0.039(3) 0.001(3) 0.024(3) -0.008(3)
C602 0.083(5) 0.035(3) 0.048(4) 0.011(3) 0.026(4) -0.011(3)
C603 0.098(6) 0.043(4) 0.047(4) -0.010(3) 0.044(4) -0.036(4)
C604 0.068(4) 0.041(3) 0.046(4) -0.021(3) 0.039(3) -0.027(3)
C605 0.050(4) 0.028(3) 0.028(3) -0.010(2) 0.018(3) -0.012(3)
F301 0.0371(16) 0.0302(14) 0.0338(17) 0.0021(13) 0.0099(14) -0.0090(13)
F302 0.060(2) 0.0461(18) 0.0404(19) 0.0122(14) 0.0211(16) -0.0066(15)
F303 0.061(2) 0.0573(19) 0.0235(18) 0.0052(14) 0.0112(16) 0.0038(16)
F304 0.0485(19) 0.0432(17) 0.0309(17) -0.0116(14) 0.0070(15) -0.0075(14)
F305 0.0432(17) 0.0292(15) 0.0317(17) -0.0063(12) 0.0125(14) -0.0114(13)
F401 0.0393(17) 0.0294(14) 0.0396(18) -0.0088(13) 0.0128(14) -0.0074(13)
F402 0.0504(19) 0.0359(16) 0.0466(19) -0.0079(14) 0.0195(16) 0.0044(14)
F403 0.0407(19) 0.0551(19) 0.056(2) -0.0019(16) 0.0236(16) 0.0036(15)
F404 0.0353(17) 0.0452(17) 0.057(2) -0.0038(15) 0.0179(15) -0.0098(14)
F405 0.0363(16) 0.0297(15) 0.0406(18) -0.0079(13) 0.0122(14) -0.0071(12)
F501 0.0467(18) 0.0408(16) 0.0278(16) 0.0006(13) 0.0076(14) 0.0050(14)
F502 0.058(2) 0.063(2) 0.0276(18) -0.0093(15) 0.0139(16) -0.0043(16)
F503 0.064(2) 0.0537(19) 0.0430(19) -0.0261(16) 0.0283(17) -0.0117(16)
F504 0.0487(19) 0.0368(16) 0.053(2) -0.0079(15) 0.0209(16) 0.0034(15)
F505 0.0388(17) 0.0360(16) 0.0304(17) -0.0009(13) 0.0086(14) 0.0031(13)
F601 0.060(2) 0.0410(17) 0.048(2) 0.0152(15) 0.0167(17) 0.0048(15)
F602 0.126(4) 0.054(2) 0.087(3) 0.035(2) 0.050(3) 0.000(2)
F603 0.140(4) 0.071(2) 0.090(3) -0.002(2) 0.081(3) -0.047(2)
F604 0.073(3) 0.076(2) 0.077(3) -0.0306(19) 0.056(2) -0.038(2)
F605 0.0398(18) 0.0435(17) 0.0433(18) -0.0106(15) 0.0212(15) -0.0073(14)
Cl8 0.048(2) 0.055(2) 0.078(3) -0.0127(18) 0.030(2) -0.0208(16)
Cl13 0.052(2) 0.066(2) 0.050(2) 0.0154(18) 0.0218(18) 0.0082(18)
C8 0.034(4) 0.043(3) 0.053(4) 0.003(4) 0.025(4) -0.004(4)
C9 0.037(4) 0.043(4) 0.053(5) 0.004(4) 0.024(4) -0.003(4)
C10 0.037(4) 0.047(4) 0.050(5) 0.008(4) 0.019(4) -0.001(4)
C11 0.036(4) 0.048(4) 0.050(5) 0.010(4) 0.019(4) -0.003(4)
C12 0.035(5) 0.048(4) 0.050(5) 0.009(4) 0.021(4) -0.002(4)
C13 0.032(4) 0.046(3) 0.049(4) 0.007(4) 0.023(4) -0.002(4)
Cl0A 0.056(3) 0.047(2) 0.0281(19) -0.0165(16) 0.0188(17) -0.0249(19)
Cl5A 0.081(3) 0.0244(17) 0.055(2) 0.0185(15) 0.0354(19) 0.0252(16)
C90A 0.051(2) 0.013(2) 0.048(2) -0.010(2) 0.0280(19) -0.005(2)
C91A 0.057(3) 0.014(3) 0.057(3) -0.005(3) 0.033(2) -0.003(3)
C92A 0.057(3) 0.018(4) 0.058(3) -0.002(4) 0.030(3) 0.004(4)
C93A 0.056(3) 0.021(3) 0.055(3) -0.008(3) 0.025(2) -0.007(3)
C94A 0.061(2) 0.015(2) 0.054(2) -0.005(2) 0.0264(18) -0.001(2)
C95A 0.061(2) 0.015(2) 0.054(2) -0.005(2) 0.0264(18) -0.001(2)
Cl0B 0.146(6) 0.160(6) 0.127(6) -0.048(4) 0.073(5) -0.072(4)
Cl5B 0.194(7) 0.179(7) 0.196(7) 0.034(5) 0.097(5) 0.031(5)
C90B 0.051(2) 0.013(2) 0.048(2) -0.010(2) 0.0280(19) -0.005(2)
C91B 0.057(3) 0.014(3) 0.057(3) -0.005(3) 0.033(2) -0.003(3)
C92B 0.054(4) 0.021(4) 0.054(4) -0.008(4) 0.032(3) -0.008(4)
C93B 0.056(3) 0.021(3) 0.055(3) -0.008(3) 0.025(2) -0.007(3)
C94B 0.061(2) 0.015(2) 0.054(2) -0.005(2) 0.0264(18) -0.001(2)
C95B 0.056(3) 0.012(3) 0.053(3) -0.004(3) 0.028(3) 0.003(3)

loop_
_atom_type_symbol
_atom_type_description
_atom_type_scat_dispersion_real
_atom_type_scat_dispersion_imag
_atom_type_scat_source
C C 0.0033 0.0016 'International Tables Vol C Tables 4.2.6.8 and 6.1.1.4'
H H 0.0000 0.0000 'International Tables Vol C Tables 4.2.6.8 and 6.1.1.4'
B B 0.0013 0.0007 'International Tables Vol C Tables 4.2.6.8 and 6.1.1.4'
Cl Cl 0.1484 0.1585 'International Tables Vol C Tables 4.2.6.8 and 6.1.1.4'
F F 0.0171 0.0103 'International Tables Vol C Tables 4.2.6.8 and 6.1.1.4'
N N 0.0061 0.0033 'International Tables Vol C Tables 4.2.6.8 and 6.1.1.4'

loop_
_geom_angle_atom_site_label_1
_geom_angle_atom_site_label_2
_geom_angle_atom_site_label_3
_geom_angle
_geom_angle_site_symmetry_1
_geom_angle_site_symmetry_3
_geom_angle_publ_flag
C300 B01 C400 100.8(4) . . ?
C300 B01 C500 113.0(4) . . ?
C500 B01 C400 113.9(4) . . ?
C600 B01 C300 114.5(4) . . ?
C600 B01 C400 114.8(4) . . ?
C600 B01 C500 100.5(4) . . ?
C001 N01 C200 173.2(6) . . ?
N01 C001 C100 179.1(6) . . ?
H01A C01 H01B 109.5 . . ?
H01A C01 H01C 109.5 . . ?
H01B C01 H01C 109.5 . . ?
C101 C01 H01A 109.5 . . ?
C101 C01 H01B 109.5 . . ?
C101 C01 H01C 109.5 . . ?
H02A C02 H02B 109.5 . . ?
H02A C02 H02C 109.5 . . ?
H02B C02 H02C 109.5 . . ?
C103 C02 H02A 109.5 . . ?
C103 C02 H02B 109.5 . . ?
C103 C02 H02C 109.5 . . ?
H03A C03 H03B 109.5 . . ?
H03A C03 H03C 109.5 . . ?
H03B C03 H03C 109.5 . . ?
C105 C03 H03A 109.5 . . ?
C105 C03 H03B 109.5 . . ?
C105 C03 H03C 109.5 . . ?
H04A C04 H04B 109.5 . . ?
H04A C04 H04C 109.5 . . ?
H04B C04 H04C 109.5 . . ?
C203 C04 H04A 109.5 . . ?
C203 C04 H04B 109.5 . . ?
C203 C04 H04C 109.5 . . ?
C001 C100 C105 118.4(5) . . ?
C101 C100 C001 118.2(5) . . ?
C101 C100 C105 123.4(5) . . ?
C100 C101 C01 121.6(5) . . ?
C102 C101 C01 121.3(5) . . ?
C102 C101 C100 117.1(5) . . ?
C101 C102 H102 118.8 . . ?
C101 C102 C103 122.4(5) . . ?
C103 C102 H102 118.8 . . ?
C102 C103 C02 121.1(5) . . ?
C102 C103 C104 118.4(5) . . ?
C104 C103 C02 120.6(5) . . ?
C103 C104 H104 118.8 . . ?
C105 C104 C103 122.3(5) . . ?
C105 C104 H104 118.8 . . ?
C100 C105 C03 121.8(5) . . ?
C104 C105 C03 121.8(5) . . ?
C104 C105 C100 116.3(5) . . ?
C201 C200 N01 118.7(5) . . ?
C201 C200 C205 122.4(5) . . ?
C205 C200 N01 118.9(5) . . ?
C200 C201 H201 120.9 . . ?
C200 C201 C202 118.3(5) . . ?
C202 C201 H201 120.9 . . ?
C201 C202 H202 119.3 . . ?
C201 C202 C203 121.3(5) . . ?
C203 C202 H202 119.3 . . ?
C202 C203 C04 121.0(5) . . ?
C202 C203 C204 118.5(5) . . ?
C204 C203 C04 120.5(5) . . ?
C203 C204 H204 119.4 . . ?
C205 C204 C203 121.2(5) . . ?
C205 C204 H204 119.4 . . ?
C200 C205 C204 118.2(5) . . ?
C200 C205 H205 120.9 . . ?
C204 C205 H205 120.9 . . ?
C301 C300 B01 119.6(4) . . ?
C301 C300 C305 113.2(4) . . ?
C305 C300 B01 126.7(4) . . ?
C302 C301 C300 125.2(4) . . ?
F301 C301 C300 119.3(4) . . ?
F301 C301 C302 115.5(4) . . ?
C303 C302 C301 119.1(4) . . ?
F302 C302 C301 121.0(4) . . ?
F302 C302 C303 119.9(4) . . ?
C302 C303 C304 119.0(5) . . ?
F303 C303 C302 120.4(4) . . ?
F303 C303 C304 120.7(4) . . ?
C303 C304 C305 120.1(4) . . ?
F304 C304 C303 119.5(4) . . ?
F304 C304 C305 120.4(4) . . ?
C304 C305 C300 123.4(4) . . ?
F305 C305 C300 121.2(4) . . ?
F305 C305 C304 115.4(4) . . ?
C401 C400 B01 118.9(4) . . ?
C405 C400 B01 127.4(4) . . ?
C405 C400 C401 112.8(4) . . ?
C402 C401 C400 125.0(4) . . ?
F401 C401 C400 119.3(5) . . ?
F401 C401 C402 115.8(4) . . ?
C403 C402 C401 119.1(4) . . ?
F402 C402 C401 120.7(4) . . ?
F402 C402 C403 120.1(5) . . ?
C402 C403 C404 119.4(5) . . ?
F403 C403 C402 120.6(5) . . ?
F403 C403 C404 120.0(4) . . ?
C403 C404 C405 119.9(4) . . ?
F404 C404 C403 119.8(5) . . ?
F404 C404 C405 120.3(4) . . ?
C404 C405 C400 123.8(4) . . ?
F405 C405 C400 120.8(4) . . ?
F405 C405 C404 115.4(4) . . ?
C501 C500 B01 119.9(4) . . ?
C501 C500 C505 112.1(4) . . ?
C505 C500 B01 127.4(4) . . ?
C502 C501 C500 124.7(5) . . ?
F501 C501 C500 118.5(4) . . ?
F501 C501 C502 116.8(4) . . ?
C503 C502 C501 120.3(5) . . ?
F502 C502 C501 120.3(5) . . ?
F502 C502 C503 119.4(4) . . ?
C502 C503 C504 118.7(5) . . ?
F503 C503 C502 121.1(5) . . ?
F503 C503 C504 120.2(5) . . ?
C503 C504 C505 119.5(5) . . ?
F504 C504 C503 120.1(4) . . ?
F504 C504 C505 120.4(4) . . ?
C504 C505 C500 124.8(4) . . ?
F505 C505 C500 120.4(4) . . ?
F505 C505 C504 114.8(4) . . ?
C601 C600 B01 126.8(5) . . ?
C601 C600 C605 113.1(5) . . ?
C605 C600 B01 119.4(4) . . ?
C600 C601 C602 123.1(6) . . ?
F601 C601 C600 121.2(5) . . ?
F601 C601 C602 115.6(5) . . ?
C603 C602 C601 120.7(6) . . ?
C603 C602 F602 119.8(6) . . ?
F602 C602 C601 119.6(6) . . ?
C602 C603 C604 119.2(5) . . ?
F603 C603 C602 120.3(6) . . ?
F603 C603 C604 120.6(7) . . ?
C605 C604 C603 118.4(6) . . ?
F604 C604 C603 120.3(5) . . ?
F604 C604 C605 121.3(6) . . ?
C604 C605 C600 125.4(5) . . ?
F605 C605 C600 118.8(4) . . ?
F605 C605 C604 115.7(5) . . ?
C9 C8 Cl8 119.8(6) . . ?
C9 C8 C13 120.0 . . ?
C13 C8 Cl8 120.2(6) . . ?
C8 C9 H9 120.0 . . ?
C8 C9 C10 120.0 . . ?
C10 C9 H9 120.0 . . ?
C9 C10 H10 120.0 . . ?
C11 C10 C9 120.0 . . ?
C11 C10 H10 120.0 . . ?
C10 C11 H11 120.0 . . ?
C10 C11 C12 120.0 . . ?
C12 C11 H11 120.0 . . ?
C11 C12 H12 120.0 . . ?
C13 C12 C11 120.0 . . ?
C13 C12 H12 120.0 . . ?
C8 C13 Cl13 120.7(6) . . ?
C12 C13 Cl13 119.3(6) . . ?
C12 C13 C8 120.0 . . ?
C91A C90A Cl0A 119.81(16) . . ?
C91A C90A C95A 120.0 . . ?
C95A C90A Cl0A 120.19(16) . . ?
C90A C91A H91A 120.0 . . ?
C90A C91A C92A 120.0 . . ?
C92A C91A H91A 120.0 . . ?
C91A C92A H92A 120.0 . . ?
C91A C92A C93A 120.0 . . ?
C93A C92A H92A 120.0 . . ?
C92A C93A H93A 120.0 . . ?
C94A C93A C92A 120.0 . . ?
C94A C93A H93A 120.0 . . ?
C93A C94A H94A 120.0 . . ?
C93A C94A C95A 120.0 . . ?
C95A C94A H94A 120.0 . . ?
C90A C95A Cl5A 120.39(17) . . ?
C94A C95A Cl5A 119.59(17) . . ?
C94A C95A C90A 120.0 . . ?
C91B C90B Cl0B 119.0(2) . . ?
C91B C90B C95B 120.0 . . ?
C95B C90B Cl0B 120.99(19) . . ?
C90B C91B H91B 120.0 . . ?
C90B C91B C92B 120.0 . . ?
C92B C91B H91B 120.0 . . ?
C91B C92B H92B 120.0 . . ?
C91B C92B C93B 120.0 . . ?
C93B C92B H92B 120.0 . . ?
C92B C93B H93B 120.0 . . ?
C94B C93B C92B 120.0 . . ?
C94B C93B H93B 120.0 . . ?
C93B C94B H94B 120.0 . . ?
C95B C94B C93B 120.0 . . ?
C95B C94B H94B 120.0 . . ?
C90B C95B Cl5B 120.19(18) . . ?
C94B C95B Cl5B 119.81(18) . . ?
C94B C95B C90B 120.0 . . ?

loop_
_geom_bond_atom_site_label_1
_geom_bond_atom_site_label_2
_geom_bond_distance
_geom_bond_site_symmetry_2
_geom_bond_publ_flag
B01 C300 1.651(7) . ?
B01 C400 1.658(8) . ?
B01 C500 1.653(7) . ?
B01 C600 1.648(7) . ?
N01 C001 1.160(7) . ?
N01 C200 1.402(7) . ?
C001 C100 1.407(8) . ?
C01 H01A 0.9800 . ?
C01 H01B 0.9800 . ?
C01 H01C 0.9800 . ?
C01 C101 1.499(8) . ?
C02 H02A 0.9800 . ?
C02 H02B 0.9800 . ?
C02 H02C 0.9800 . ?
C02 C103 1.507(8) . ?
C03 H03A 0.9800 . ?
C03 H03B 0.9800 . ?
C03 H03C 0.9800 . ?
C03 C105 1.507(8) . ?
C04 H04A 0.9800 . ?
C04 H04B 0.9800 . ?
C04 H04C 0.9800 . ?
C04 C203 1.503(7) . ?
C100 C101 1.401(7) . ?
C100 C105 1.415(7) . ?
C101 C102 1.374(7) . ?
C102 H102 0.9500 . ?
C102 C103 1.393(8) . ?
C103 C104 1.406(8) . ?
C104 H104 0.9500 . ?
C104 C105 1.380(7) . ?
C200 C201 1.380(7) . ?
C200 C205 1.380(8) . ?
C201 H201 0.9500 . ?
C201 C202 1.381(7) . ?
C202 H202 0.9500 . ?
C202 C203 1.391(7) . ?
C203 C204 1.395(8) . ?
C204 H204 0.9500 . ?
C204 C205 1.380(8) . ?
C205 H205 0.9500 . ?
C300 C301 1.380(6) . ?
C300 C305 1.390(6) . ?
C301 C302 1.376(6) . ?
C301 F301 1.357(5) . ?
C302 C303 1.367(7) . ?
C302 F302 1.352(5) . ?
C303 C304 1.368(7) . ?
C303 F303 1.344(5) . ?
C304 C305 1.385(7) . ?
C304 F304 1.359(5) . ?
C305 F305 1.352(5) . ?
C400 C401 1.389(6) . ?
C400 C405 1.387(6) . ?
C401 C402 1.382(7) . ?
C401 F401 1.365(5) . ?
C402 C403 1.358(7) . ?
C402 F402 1.352(5) . ?
C403 C404 1.365(7) . ?
C403 F403 1.350(6) . ?
C404 C405 1.387(7) . ?
C404 F404 1.352(5) . ?
C405 F405 1.355(5) . ?
C500 C501 1.398(6) . ?
C500 C505 1.399(6) . ?
C501 C502 1.369(7) . ?
C501 F501 1.354(5) . ?
C502 C503 1.364(7) . ?
C502 F502 1.359(5) . ?
C503 C504 1.377(7) . ?
C503 F503 1.348(5) . ?
C504 C505 1.377(7) . ?
C504 F504 1.347(5) . ?
C505 F505 1.356(5) . ?
C600 C601 1.380(7) . ?
C600 C605 1.387(7) . ?
C601 C602 1.381(8) . ?
C601 F601 1.358(6) . ?
C602 C603 1.356(9) . ?
C602 F602 1.358(7) . ?
C603 C604 1.370(8) . ?
C603 F603 1.352(6) . ?
C604 C605 1.370(7) . ?
C604 F604 1.348(6) . ?
C605 F605 1.356(6) . ?
Cl8 C8 1.714(7) . ?
Cl13 C13 1.719(7) . ?
C8 C9 1.3900 . ?
C8 C13 1.3900 . ?
C9 H9 0.9500 . ?
C9 C10 1.3900 . ?
C10 H10 0.9500 . ?
C10 C11 1.3900 . ?
C11 H11 0.9500 . ?
C11 C12 1.3900 . ?
C12 H12 0.9500 . ?
C12 C13 1.3900 . ?
Cl0A C90A 1.852(9) . ?
Cl5A C95A 1.594(8) . ?
C90A C91A 1.3900 . ?
C90A C95A 1.3900 . ?
C91A H91A 0.9500 . ?
C91A C92A 1.3900 . ?
C92A H92A 0.9500 . ?
C92A C93A 1.3900 . ?
C93A H93A 0.9500 . ?
C93A C94A 1.3900 . ?
C94A H94A 0.9500 . ?
C94A C95A 1.3900 . ?
Cl0B C90B 1.508(13) . ?
Cl5B C95B 1.806(13) . ?
C90B C91B 1.3900 . ?
C90B C95B 1.3900 . ?
C91B H91B 0.9500 . ?
C91B C92B 1.3900 . ?
C92B H92B 0.9500 . ?
C92B C93B 1.3900 . ?
C93B H93B 0.9500 . ?
C93B C94B 1.3900 . ?
C94B H94B 0.9500 . ?
C94B C95B 1.3900 . ?

loop_
_geom_torsion_atom_site_label_1
_geom_torsion_atom_site_label_2
_geom_torsion_atom_site_label_3
_geom_torsion_atom_site_label_4
_geom_torsion
_geom_torsion_site_symmetry_1
_geom_torsion_site_symmetry_2
_geom_torsion_site_symmetry_3
_geom_torsion_site_symmetry_4
_geom_torsion_publ_flag
B01 C300 C301 C302 -174.5(5) . . . . ?
B01 C300 C301 F301 5.1(7) . . . . ?
B01 C300 C305 C304 173.4(5) . . . . ?
B01 C300 C305 F305 -6.8(7) . . . . ?
B01 C400 C401 C402 -171.0(4) . . . . ?
B01 C400 C401 F401 7.8(6) . . . . ?
B01 C400 C405 C404 168.3(5) . . . . ?
B01 C400 C405 F405 -9.6(7) . . . . ?
B01 C500 C501 C502 173.2(5) . . . . ?
B01 C500 C501 F501 -5.9(6) . . . . ?
B01 C500 C505 C504 -172.6(5) . . . . ?
B01 C500 C505 F505 7.6(7) . . . . ?
B01 C600 C601 C602 -171.4(5) . . . . ?
B01 C600 C601 F601 7.2(8) . . . . ?
B01 C600 C605 C604 171.2(5) . . . . ?
B01 C600 C605 F605 -8.4(6) . . . . ?
N01 C200 C201 C202 176.7(5) . . . . ?
N01 C200 C205 C204 -177.8(5) . . . . ?
C001 C100 C101 C01 -3.0(8) . . . . ?
C001 C100 C101 C102 178.2(5) . . . . ?
C001 C100 C105 C03 1.4(8) . . . . ?
C001 C100 C105 C104 -179.0(5) . . . . ?
C01 C101 C102 C103 -179.1(5) . . . . ?
C02 C103 C104 C105 177.6(5) . . . . ?
C04 C203 C204 C205 178.0(5) . . . . ?
C100 C101 C102 C103 -0.3(8) . . . . ?
C101 C100 C105 C03 179.1(5) . . . . ?
C101 C100 C105 C104 -1.2(8) . . . . ?
C101 C102 C103 C02 -178.4(5) . . . . ?
C101 C102 C103 C104 0.9(8) . . . . ?
C102 C103 C104 C105 -1.7(8) . . . . ?
C103 C104 C105 C03 -178.5(5) . . . . ?
C103 C104 C105 C100 1.8(8) . . . . ?
C105 C100 C101 C01 179.2(5) . . . . ?
C105 C100 C101 C102 0.5(8) . . . . ?
C200 C201 C202 C203 1.3(8) . . . . ?
C201 C200 C205 C204 1.2(9) . . . . ?
C201 C202 C203 C04 -179.1(5) . . . . ?
C201 C202 C203 C204 0.7(8) . . . . ?
C202 C203 C204 C205 -1.8(9) . . . . ?
C203 C204 C205 C200 0.9(9) . . . . ?
C205 C200 C201 C202 -2.2(9) . . . . ?
C300 B01 C400 C401 67.8(5) . . . . ?
C300 B01 C400 C405 -101.2(5) . . . . ?
C300 B01 C500 C501 170.5(4) . . . . ?
C300 B01 C500 C505 -19.4(7) . . . . ?
C300 B01 C600 C601 -133.9(5) . . . . ?
C300 B01 C600 C605 55.8(6) . . . . ?
C300 C301 C302 C303 1.4(8) . . . . ?
C300 C301 C302 F302 -179.4(4) . . . . ?
C301 C300 C305 C304 1.3(7) . . . . ?
C301 C300 C305 F305 -178.9(4) . . . . ?
C301 C302 C303 C304 -0.3(7) . . . . ?
C301 C302 C303 F303 -179.6(4) . . . . ?
C302 C303 C304 C305 -0.2(7) . . . . ?
C302 C303 C304 F304 -179.8(4) . . . . ?
C303 C304 C305 C300 -0.4(8) . . . . ?
C303 C304 C305 F305 179.8(4) . . . . ?
C305 C300 C301 C302 -1.8(7) . . . . ?
C305 C300 C301 F301 177.8(4) . . . . ?
C400 B01 C300 C301 68.0(5) . . . . ?
C400 B01 C300 C305 -103.7(5) . . . . ?
C400 B01 C500 C501 56.3(6) . . . . ?
C400 B01 C500 C505 -133.6(5) . . . . ?
C400 B01 C600 C601 -17.9(7) . . . . ?
C400 B01 C600 C605 171.7(4) . . . . ?
C400 C401 C402 C403 1.8(7) . . . . ?
C400 C401 C402 F402 179.7(4) . . . . ?
C401 C400 C405 C404 -1.3(7) . . . . ?
C401 C400 C405 F405 -179.2(4) . . . . ?
C401 C402 C403 C404 -1.3(7) . . . . ?
C401 C402 C403 F403 177.9(4) . . . . ?
C402 C403 C404 C405 -0.4(7) . . . . ?
C402 C403 C404 F404 178.1(4) . . . . ?
C403 C404 C405 C400 1.8(7) . . . . ?
C403 C404 C405 F405 179.8(4) . . . . ?
C405 C400 C401 C402 -0.5(7) . . . . ?
C405 C400 C401 F401 178.3(4) . . . . ?
C500 B01 C300 C301 -54.0(6) . . . . ?
C500 B01 C300 C305 134.4(5) . . . . ?
C500 B01 C400 C401 -170.9(4) . . . . ?
C500 B01 C400 C405 20.1(7) . . . . ?
C500 B01 C600 C601 104.7(5) . . . . ?
C500 B01 C600 C605 -65.6(5) . . . . ?
C500 C501 C502 C503 0.2(8) . . . . ?
C500 C501 C502 F502 179.8(4) . . . . ?
C501 C500 C505 C504 -1.8(7) . . . . ?
C501 C500 C505 F505 178.3(4) . . . . ?
C501 C502 C503 C504 -2.1(8) . . . . ?
C501 C502 C503 F503 179.4(4) . . . . ?
C502 C503 C504 C505 2.0(7) . . . . ?
C502 C503 C504 F504 -178.9(4) . . . . ?
C503 C504 C505 C500 0.1(7) . . . . ?
C503 C504 C505 F505 180.0(4) . . . . ?
C505 C500 C501 C502 1.7(7) . . . . ?
C505 C500 C501 F501 -177.5(4) . . . . ?
C600 B01 C300 C301 -168.2(4) . . . . ?
C600 B01 C300 C305 20.1(7) . . . . ?
C600 B01 C400 C401 -55.8(6) . . . . ?
C600 B01 C400 C405 135.2(5) . . . . ?
C600 B01 C500 C501 -67.0(5) . . . . ?
C600 B01 C500 C505 103.1(5) . . . . ?
C600 C601 C602 C603 1.0(9) . . . . ?
C600 C601 C602 F602 -179.1(5) . . . . ?
C601 C600 C605 C604 -0.4(7) . . . . ?
C601 C600 C605 F605 -180.0(4) . . . . ?
C601 C602 C603 C604 -0.4(9) . . . . ?
C601 C602 C603 F603 179.1(5) . . . . ?
C602 C603 C604 C605 -0.5(8) . . . . ?
C602 C603 C604 F604 179.6(5) . . . . ?
C603 C604 C605 C600 0.9(8) . . . . ?
C603 C604 C605 F605 -179.5(4) . . . . ?
C605 C600 C601 C602 -0.6(7) . . . . ?
C605 C600 C601 F601 178.1(4) . . . . ?
F301 C301 C302 C303 -178.3(4) . . . . ?
F301 C301 C302 F302 0.9(7) . . . . ?
F302 C302 C303 C304 -179.5(4) . . . . ?
F302 C302 C303 F303 1.2(7) . . . . ?
F303 C303 C304 C305 179.1(4) . . . . ?
F303 C303 C304 F304 -0.6(7) . . . . ?
F304 C304 C305 C300 179.3(4) . . . . ?
F304 C304 C305 F305 -0.5(7) . . . . ?
F401 C401 C402 C403 -177.1(4) . . . . ?
F401 C401 C402 F402 0.9(6) . . . . ?
F402 C402 C403 C404 -179.2(4) . . . . ?
F402 C402 C403 F403 0.0(7) . . . . ?
F403 C403 C404 C405 -179.6(4) . . . . ?
F403 C403 C404 F404 -1.1(7) . . . . ?
F404 C404 C405 C400 -176.7(4) . . . . ?
F404 C404 C405 F405 1.3(6) . . . . ?
F501 C501 C502 C503 179.4(4) . . . . ?
F501 C501 C502 F502 -1.0(7) . . . . ?
F502 C502 C503 C504 178.3(4) . . . . ?
F502 C502 C503 F503 -0.2(7) . . . . ?
F503 C503 C504 C505 -179.5(4) . . . . ?
F503 C503 C504 F504 -0.4(7) . . . . ?
F504 C504 C505 C500 -179.0(4) . . . . ?
F504 C504 C505 F505 0.8(6) . . . . ?
F601 C601 C602 C603 -177.7(5) . . . . ?
F601 C601 C602 F602 2.2(8) . . . . ?
F602 C602 C603 C604 179.6(5) . . . . ?
F602 C602 C603 F603 -0.8(9) . . . . ?
F603 C603 C604 C605 180.0(5) . . . . ?
F603 C603 C604 F604 0.0(8) . . . . ?
F604 C604 C605 C600 -179.1(4) . . . . ?
F604 C604 C605 F605 0.5(7) . . . . ?
Cl8 C8 C9 C10 179.9(3) . . . . ?
Cl8 C8 C13 Cl13 0.3(6) . . . . ?
Cl8 C8 C13 C12 -179.9(3) . . . . ?
C8 C9 C10 C11 0.0 . . . . ?
C9 C8 C13 Cl13 -179.8(6) . . . . ?
C9 C8 C13 C12 0.0 . . . . ?
C9 C10 C11 C12 0.0 . . . . ?
C10 C11 C12 C13 0.0 . . . . ?
C11 C12 C13 Cl13 179.8(6) . . . . ?
C11 C12 C13 C8 0.0 . . . . ?
C13 C8 C9 C10 0.0 . . . . ?
Cl0A C90A C91A C92A -179.7(3) . . . . ?
Cl0A C90A C95A Cl5A 0.9(6) . . . . ?
Cl0A C90A C95A C94A 179.7(3) . . . . ?
C90A C91A C92A C93A 0.0 . . . . ?
C91A C90A C95A Cl5A -178.8(6) . . . . ?
C91A C90A C95A C94A 0.0 . . . . ?
C91A C92A C93A C94A 0.0 . . . . ?
C92A C93A C94A C95A 0.0 . . . . ?
C93A C94A C95A Cl5A 178.8(6) . . . . ?
C93A C94A C95A C90A 0.0 . . . . ?
C95A C90A C91A C92A 0.0 . . . . ?
Cl0B C90B C91B C92B -179.5(4) . . . . ?
Cl0B C90B C95B Cl5B -1.4(7) . . . . ?
Cl0B C90B C95B C94B 179.5(4) . . . . ?
C90B C91B C92B C93B 0.0 . . . . ?
C91B C90B C95B Cl5B 179.1(7) . . . . ?
C91B C90B C95B C94B 0.0 . . . . ?
C91B C92B C93B C94B 0.0 . . . . ?
C92B C93B C94B C95B 0.0 . . . . ?
C93B C94B C95B Cl5B -179.1(7) . . . . ?
C93B C94B C95B C90B 0.0 . . . . ?
C95B C90B C91B C92B 0.0 . . . . ?
